data_2204185
loop_
_publ_author_name
'Robert T. Stibrany'
'Harvey J. Schugar'
'Joseph A. Potenza'

_publ_section_title
;
 5,6-Dichloro-1-propylbenzimidazole
;
_journal_issue 9
_journal_name_full 'Acta Crystallographica Section E'
_journal_page_first o1603
_journal_page_last o1605
_journal_paper_doi 10.1107/S1600536804018252
_journal_volume 60
_journal_year 2004
_chemical_formula_iupac 'C10 H10 Cl2 N2'
_chemical_formula_moiety 'C10 H10 Cl2 N2'
_chemical_formula_sum 'C10 H10 Cl2 N2'
_chemical_formula_weight 229.11
_chemical_name_systematic
;
5,6-Dichloro-1-propyl-1H-benzimidazole
;
_space_group_IT_number 2
_symmetry_cell_setting triclinic
_symmetry_space_group_name_Hall '-P 1'
_symmetry_space_group_name_H-M 'P -1'
_atom_sites_solution_hydrogens geom
_atom_sites_solution_primary direct
_atom_sites_solution_secondary difmap
_audit_creation_method SHELXL-97
_cell_angle_alpha 104.207(7)
_cell_angle_beta 91.138(8)
_cell_angle_gamma 101.849(7)
_cell_formula_units_Z 2
_cell_length_a 6.2342(6)
_cell_length_b 9.4516(8)
_cell_length_c 9.8012(9)
_cell_measurement_reflns_used 1011
_cell_measurement_temperature 297(2)
_cell_measurement_theta_max 25.00
_cell_measurement_theta_min 3.35
_cell_volume 546.42(9)
_computing_cell_refinement 'SAINT-Plus (Bruker, 2000)'
_computing_data_collection 'SMART (Bruker, 2000)'
_computing_data_reduction SAINT-Plus
_computing_molecular_graphics 'ORTEPIII (Burnett & Johnson, 1996) and ORTEP-32 (Farrugia, 1997)'
_computing_publication_material 'SHELXTL (Bruker, 2000)'
_computing_structure_refinement 'SHELXL97 (Sheldrick, 1997)'
_computing_structure_solution 'SHELXS97 (Sheldrick, 1990)'
_diffrn_ambient_temperature 297(2)
_diffrn_measured_fraction_theta_full 0.971
_diffrn_measured_fraction_theta_max 0.971
_diffrn_measurement_device_type 'Bruker SMART APEX CCD area-detector'
_diffrn_measurement_method \w
_diffrn_radiation_monochromator graphite
_diffrn_radiation_source 'fine-focus sealed tube'
_diffrn_radiation_type MoK\a
_diffrn_radiation_wavelength 0.71073
_diffrn_reflns_av_R_equivalents 0.0449
_diffrn_reflns_av_sigmaI/netI 0.0537
_diffrn_reflns_limit_h_max 7
_diffrn_reflns_limit_h_min -7
_diffrn_reflns_limit_k_max 11
_diffrn_reflns_limit_k_min -11
_diffrn_reflns_limit_l_max 11
_diffrn_reflns_limit_l_min -10
_diffrn_reflns_number 5615
_diffrn_reflns_theta_full 25.12
_diffrn_reflns_theta_max 25.12
_diffrn_reflns_theta_min 2.70
_diffrn_standards_number 0
_exptl_absorpt_coefficient_mu 0.555
_exptl_absorpt_correction_T_max 0.936
_exptl_absorpt_correction_T_min 0.663
_exptl_absorpt_correction_type multi-scan
_exptl_absorpt_process_details '(SADABS; Blessing, 1995)'
_exptl_crystal_colour colorless
_exptl_crystal_density_diffrn 1.392
_exptl_crystal_density_method 'not measured'
_exptl_crystal_description rod
_exptl_crystal_F_000 236
_exptl_crystal_size_max 0.41
_exptl_crystal_size_mid 0.22
_exptl_crystal_size_min 0.12
_refine_diff_density_max 0.600
_refine_diff_density_min -0.278
_refine_ls_extinction_method none
_refine_ls_goodness_of_fit_ref 1.000
_refine_ls_hydrogen_treatment refall
_refine_ls_matrix_type full
_refine_ls_number_parameters 148
_refine_ls_number_reflns 1905
_refine_ls_number_restraints 0
_refine_ls_restrained_S_all 1.000
_refine_ls_R_factor_all 0.0713
_refine_ls_R_factor_gt 0.0640
_refine_ls_shift/su_max 0.000
_refine_ls_shift/su_mean 0.000
_refine_ls_structure_factor_coef Fsqd
_refine_ls_weighting_details 'calc w = 1/[\s^2^(Fo^2^)+(0.1415P)^2^+0.179P] where P = (Fo^2^+2Fc^2^)/3'
_refine_ls_weighting_scheme calc
_refine_ls_wR_factor_gt 0.1847
_refine_ls_wR_factor_ref 0.1947
_reflns_number_gt 1690
_reflns_number_total 1905
_reflns_threshold_expression I>2\s(I)
_cod_data_source_file hg6077.cif
_cod_data_source_block I
_cod_database_code 2204185
_cod_database_fobs_code 2204185

loop_
_symmetry_equiv_pos_as_xyz
'x, y, z'
'-x, -y, -z'

loop_
_atom_site_label
_atom_site_fract_x
_atom_site_fract_y
_atom_site_fract_z
_atom_site_U_iso_or_equiv
_atom_site_adp_type
_atom_site_calc_flag
_atom_site_refinement_flags
_atom_site_occupancy
_atom_site_type_symbol
Cl15 0.18363(14) 0.07662(8) 0.39227(9) 0.0632(4) Uani d . 1 Cl
Cl16 0.63275(17) 0.10886(10) 0.24992(14) 0.0878(5) Uani d . 1 Cl
N11 0.5513(4) 0.6519(3) 0.2826(2) 0.0459(6) Uani d . 1 N
N13 0.2228(4) 0.6263(3) 0.3750(3) 0.0573(7) Uani d . 1 N
C10 0.9570(9) 0.7665(7) 0.0254(5) 0.1108(18) Uani d . 1 C
H10A 0.9807 0.8728 0.0631 0.166 Uiso calc R 1 H
H10B 0.9476 0.7435 -0.0758 0.166 Uiso calc R 1 H
H10C 1.0773 0.7311 0.0579 0.166 Uiso calc R 1 H
C11 0.4967(4) 0.5068(3) 0.2952(3) 0.0412(6) Uani d . 1 C
C12 0.3805(5) 0.7148(4) 0.3314(3) 0.0544(8) Uani d . 1 C
C13 0.2930(4) 0.4925(3) 0.3531(3) 0.0440(7) Uani d . 1 C
C14 0.1950(5) 0.3600(3) 0.3846(3) 0.0464(7) Uani d . 1 C
C15 0.3019(5) 0.2436(3) 0.3526(3) 0.0449(7) Uani d . 1 C
C16 0.5041(5) 0.2589(3) 0.2915(3) 0.0501(7) Uani d . 1 C
C17 0.6058(5) 0.3909(3) 0.2630(3) 0.0482(7) Uani d . 1 C
C18 0.7521(5) 0.7248(4) 0.2318(3) 0.0503(7) Uani d . 1 C
C19 0.7480(7) 0.6922(5) 0.0736(4) 0.0811(11) Uani d . 1 C
H19A 0.7236 0.5850 0.0343 0.097 Uiso calc R 1 H
H19B 0.6265 0.7264 0.0386 0.097 Uiso calc R 1 H
H12 0.392(6) 0.814(5) 0.336(4) 0.064(10) Uiso d . 1 H
H14 0.066(7) 0.346(4) 0.420(4) 0.077(12) Uiso d . 1 H
H17 0.730(6) 0.395(4) 0.228(4) 0.062(10) Uiso d . 1 H
H18A 0.869(5) 0.694(4) 0.268(3) 0.053(8) Uiso d . 1 H
H18B 0.773(5) 0.829(4) 0.283(3) 0.053(8) Uiso d . 1 H

loop_
_atom_site_aniso_label
_atom_site_aniso_U_11
_atom_site_aniso_U_22
_atom_site_aniso_U_33
_atom_site_aniso_U_12
_atom_site_aniso_U_13
_atom_site_aniso_U_23
Cl15 0.0666(6) 0.0436(5) 0.0829(7) 0.0032(4) 0.0168(4) 0.0289(4)
Cl16 0.0820(7) 0.0511(6) 0.1471(11) 0.0323(5) 0.0489(7) 0.0386(6)
N11 0.0470(13) 0.0422(13) 0.0554(13) 0.0095(10) 0.0080(11) 0.0249(10)
N13 0.0527(14) 0.0513(15) 0.0787(18) 0.0204(12) 0.0172(13) 0.0280(13)
C10 0.109(4) 0.139(4) 0.068(2) -0.019(3) 0.027(3) 0.034(3)
C11 0.0430(14) 0.0427(15) 0.0415(13) 0.0074(11) 0.0041(11) 0.0189(11)
C12 0.0577(18) 0.0460(17) 0.0701(19) 0.0186(14) 0.0114(15) 0.0280(15)
C13 0.0413(14) 0.0468(15) 0.0478(14) 0.0107(12) 0.0056(11) 0.0182(12)
C14 0.0406(15) 0.0518(17) 0.0497(15) 0.0069(13) 0.0111(13) 0.0203(13)
C15 0.0461(14) 0.0403(15) 0.0489(15) 0.0042(11) 0.0062(12) 0.0165(12)
C16 0.0550(16) 0.0388(15) 0.0609(17) 0.0147(12) 0.0104(13) 0.0164(13)
C17 0.0425(15) 0.0490(17) 0.0586(17) 0.0119(12) 0.0182(13) 0.0210(13)
C18 0.0511(17) 0.0468(17) 0.0564(17) 0.0039(13) 0.0061(13) 0.0247(14)
C19 0.078(2) 0.098(3) 0.058(2) -0.007(2) 0.0105(17) 0.026(2)

loop_
_atom_type_symbol
_atom_type_description
_atom_type_scat_dispersion_real
_atom_type_scat_dispersion_imag
_atom_type_scat_source
C C 0.0033 0.0016 'International Tables Vol C Tables 4.2.6.8 and 6.1.1.4'
H H 0.0000 0.0000 'International Tables Vol C Tables 4.2.6.8 and 6.1.1.4'
N N 0.0061 0.0033 'International Tables Vol C Tables 4.2.6.8 and 6.1.1.4'
Cl Cl 0.1484 0.1585 'International Tables Vol C Tables 4.2.6.8 and 6.1.1.4'

loop_
_geom_angle_atom_site_label_1
_geom_angle_atom_site_label_2
_geom_angle_atom_site_label_3
_geom_angle
C12 N11 C11 105.5(2)
C12 N11 C18 126.9(3)
C11 N11 C18 127.5(2)
C12 N13 C13 103.9(3)
C19 C10 H10A 109.5
C19 C10 H10B 109.5
H10A C10 H10B 109.5
C19 C10 H10C 109.5
H10A C10 H10C 109.5
H10B C10 H10C 109.5
N11 C11 C17 131.8(3)
N11 C11 C13 105.7(2)
C17 C11 C13 122.5(3)
N13 C12 N11 114.8(3)
N13 C12 H12 127(2)
N11 C12 H12 118(2)
C14 C13 N13 129.6(3)
C14 C13 C11 120.3(3)
N13 C13 C11 110.1(2)
C15 C14 C13 117.7(3)
C15 C14 H14 119(3)
C13 C14 H14 123(3)
C14 C15 C16 121.1(3)
C14 C15 Cl15 118.7(2)
C16 C15 Cl15 120.2(2)
C17 C16 C15 121.7(3)
C17 C16 Cl16 118.3(2)
C15 C16 Cl16 120.0(2)
C16 C17 C11 116.6(3)
C16 C17 H17 118(2)
C11 C17 H17 126(2)
N11 C18 C19 113.5(3)
N11 C18 H18A 107(2)
C19 C18 H18A 111(2)
N11 C18 H18B 104.1(19)
C19 C18 H18B 116.7(19)
H18A C18 H18B 104(3)
C10 C19 C18 112.0(3)
C10 C19 H19A 109.2
C18 C19 H19A 109.2
C10 C19 H19B 109.2
C18 C19 H19B 109.2
H19A C19 H19B 107.9

loop_
_geom_bond_atom_site_label_1
_geom_bond_atom_site_label_2
_geom_bond_distance
Cl15 C15 1.738(3)
Cl16 C16 1.737(3)
N11 C12 1.363(4)
N13 C12 1.305(4)
N11 C11 1.380(3)
N13 C13 1.391(4)
C11 C13 1.396(4)
C13 C14 1.385(4)
C14 C15 1.375(4)
C15 C16 1.403(4)
C16 C17 1.375(4)
C11 C17 1.381(4)
N11 C18 1.459(4)
C10 C19 1.492(6)
C10 H10A 0.9600
C10 H10B 0.9600
C10 H10C 0.9600
C12 H12 0.92(4)
C14 H14 0.88(4)
C17 H17 0.85(4)
C18 C19 1.503(5)
C18 H18A 0.93(3)
C18 H18B 0.97(3)
C19 H19A 0.9700
C19 H19B 0.9700

loop_
_geom_torsion_atom_site_label_1
_geom_torsion_atom_site_label_2
_geom_torsion_atom_site_label_3
_geom_torsion_atom_site_label_4
_geom_torsion
C12 N11 C11 C17 -179.8(3)
C18 N11 C11 C17 -1.4(5)
C12 N11 C11 C13 -0.5(3)
C18 N11 C11 C13 177.9(3)
C13 N13 C12 N11 -0.3(4)
C11 N11 C12 N13 0.5(4)
C18 N11 C12 N13 -177.9(3)
C12 N13 C13 C14 177.5(3)
C12 N13 C13 C11 -0.1(3)
N11 C11 C13 C14 -177.5(2)
C17 C11 C13 C14 1.9(4)
N11 C11 C13 N13 0.4(3)
C17 C11 C13 N13 179.8(3)
N13 C13 C14 C15 -179.4(3)
C11 C13 C14 C15 -2.0(4)
C13 C14 C15 C16 0.6(4)
C13 C14 C15 Cl15 179.5(2)
C14 C15 C16 C17 1.1(5)
Cl15 C15 C16 C17 -177.9(2)
C14 C15 C16 Cl16 -179.0(2)
Cl15 C15 C16 Cl16 2.1(4)
C15 C16 C17 C11 -1.2(4)
Cl16 C16 C17 C11 178.9(2)
N11 C11 C17 C16 178.9(3)
C13 C11 C17 C16 -0.3(4)
C12 N11 C18 C19 -99.2(4)
C11 N11 C18 C19 82.7(4)
N11 C18 C19 C10 -179.1(4)

loop_
_cod_related_entry_id
_cod_related_entry_database
_cod_related_entry_code
1 ChemSpider 13672988
